data_2243365
loop_
_publ_author_name
'Kiran Kumar, Haruvegowda'
'Yathirajan, Hemmige S.'
Asma
'Manju, Nagaraja'
'Kalluraya, Balakrishna'
'Rathore, Ravindranath S.'
'Glidewell, Christopher'

_publ_section_title
;
 Functionalized
 3-(5-aryloxy-3-methyl-1-phenyl-1<i>H</i>-pyrazol-4-yl)-1-(4-substituted-phenyl)prop-2-en-1-ones:
 synthetic pathway, and the structures of six examples
;
_journal_coeditor_code MW2158
_journal_issue 5
_journal_name_full 'Acta Crystallographica Section E'
_journal_page_first 683
_journal_page_last 691
_journal_paper_doi 10.1107/S2056989020005113
_journal_volume 76
_journal_year 2020
_chemical_formula_iupac 'C28 H21 Cl N2 O3'
_chemical_formula_moiety 'C28 H21 Cl N2 O3'
_chemical_formula_sum 'C28 H21 Cl N2 O3'
_chemical_formula_weight 468.92
_chemical_name_systematic
3-[5-(4-Chlorophenoxy)-3-methyl-1-phenyl-1<i>H</i>-pyrazol-4-yl]-1-[4-(prop-2-yn-1-yloxy)phenyl]prop-2-en-1-one
_space_group_crystal_system triclinic
_space_group_IT_number 2
_space_group_name_Hall '-P 1'
_space_group_name_H-M_alt 'P -1'
_atom_sites_solution_hydrogens geom
_atom_sites_solution_primary dual
_audit_creation_method SHELXL-2014
_cell_angle_alpha 95.901(4)
_cell_angle_beta 94.122(4)
_cell_angle_gamma 95.959(4)
_cell_formula_units_Z 2
_cell_length_a 8.9959(14)
_cell_length_b 9.7380(15)
_cell_length_c 13.637(2)
_cell_measurement_reflns_used 4839
_cell_measurement_temperature 297(2)
_cell_measurement_theta_max 26.533
_cell_measurement_theta_min 2.935
_cell_volume 1177.8(3)
_computing_cell_refinement
;
APEX3/SAINT V8.37A (Bruker, 2016)
;
_computing_data_collection
;
APEX3 (Bruker, 2016)
;
_computing_data_reduction
;
SAINT/XPREP (Bruker, 2016)
;
_computing_molecular_graphics
;
PLATON (Spek, 2020)
;
_computing_publication_material
;
SHELXL2014 (Sheldrick, 2015b) and PLATON (Spek, 2020)
;
_computing_structure_refinement
;
SHELXL2014 (Sheldrick, 2015b)
;
_computing_structure_solution
;
<i>SHELXT2014/5</i> (Sheldrick, 2015a)
;
_diffrn_ambient_temperature 297(2)
_diffrn_measured_fraction_theta_full 0.995
_diffrn_measured_fraction_theta_max 0.988
_diffrn_measurement_device_type 'Bruker APEXII'
_diffrn_measurement_method '\f and \w scans'
_diffrn_radiation_monochromator graphite
_diffrn_radiation_type MoK\a
_diffrn_radiation_wavelength 0.71073
_diffrn_reflns_av_R_equivalents 0.0608
_diffrn_reflns_av_unetI/netI 0.0253
_diffrn_reflns_limit_h_max 11
_diffrn_reflns_limit_h_min -11
_diffrn_reflns_limit_k_max 12
_diffrn_reflns_limit_k_min -12
_diffrn_reflns_limit_l_max 17
_diffrn_reflns_limit_l_min -17
_diffrn_reflns_number 49011
_diffrn_reflns_theta_full 25.242
_diffrn_reflns_theta_max 26.533
_diffrn_reflns_theta_min 3.279
_diffrn_source 'fine focussealed tube'
_diffrn_standards_decay_% 0
_diffrn_standards_interval_count 0
_diffrn_standards_interval_time 0
_diffrn_standards_number 0
_exptl_absorpt_coefficient_mu 0.195
_exptl_absorpt_correction_T_max 0.971
_exptl_absorpt_correction_T_min 0.901
_exptl_absorpt_correction_type multi-scan
_exptl_absorpt_process_details
;
(SADABS; Bruker, 2016)
;
_exptl_crystal_colour brown
_exptl_crystal_density_diffrn 1.322
_exptl_crystal_description block
_exptl_crystal_F_000 488
_exptl_crystal_size_max 0.200
_exptl_crystal_size_mid 0.150
_exptl_crystal_size_min 0.150
_refine_diff_density_max 0.353
_refine_diff_density_min -0.450
_refine_ls_extinction_coef 0.092(6)
_refine_ls_extinction_expression Fc^*^=kFc[1+0.001xFc^2^\l^3^/sin(2\q)]^-1/4^
_refine_ls_extinction_method SHELXL
_refine_ls_goodness_of_fit_ref 1.150
_refine_ls_hydrogen_treatment constr
_refine_ls_matrix_type full
_refine_ls_number_parameters 309
_refine_ls_number_reflns 4837
_refine_ls_number_restraints 0
_refine_ls_restrained_S_all 1.150
_refine_ls_R_factor_all 0.0640
_refine_ls_R_factor_gt 0.0481
_refine_ls_shift/su_max 0.001
_refine_ls_shift/su_mean 0.000
_refine_ls_structure_factor_coef Fsqd
_refine_ls_weighting_details 'w=1/[\s^2^(Fo^2^)+(0.0384P)^2^+0.6832P] where P=(Fo^2^+2Fc^2^)/3'
_refine_ls_weighting_scheme calc
_refine_ls_wR_factor_gt 0.1096
_refine_ls_wR_factor_ref 0.1249
_reflns_number_gt 3930
_reflns_number_total 4837
_reflns_threshold_expression 'I > 2\s(I)'
_cod_data_source_file mw2158sup1.cif
_cod_data_source_block Ic
_cod_database_code 2243365
_shelx_space_group_comment
;
The symmetry employed for this shelxl refinement is uniquely defined
by the following loop, which should always be used as a source of
symmetry information in preference to the above space-group names.
They are only intended as comments.
;
_shelx_estimated_absorpt_t_min 0.962
_shelx_estimated_absorpt_t_max 0.971
_shelxl_version_number 2.014

loop_
_space_group_symop_operation_xyz
'x, y, z'
'-x, -y, -z'

loop_
_atom_site_type_symbol
_atom_site_label
_atom_site_fract_x
_atom_site_fract_y
_atom_site_fract_z
_atom_site_U_iso_or_equiv
_atom_site_adp_type
_atom_site_calc_flag
_atom_site_occupancy
_atom_site_disorder_assembly
_atom_site_disorder_group
C C1 0.5453(2) 0.2711(2) 0.53901(14) 0.0354(4) Uani d 1 . .
O O1 0.49212(18) 0.19336(17) 0.46533(11) 0.0535(4) Uani d 1 . .
C C2 0.5001(2) 0.2494(2) 0.63858(14) 0.0375(4) Uani d 1 . .
H H2 0.5266 0.3202 0.6899 0.045 Uiso calc 1 . .
C C3 0.4233(2) 0.1329(2) 0.65779(14) 0.0360(4) Uani d 1 . .
H H3 0.3999 0.0635 0.6051 0.043 Uiso calc 1 . .
C C11 0.65551(19) 0.39198(18) 0.52879(13) 0.0321(4) Uani d 1 . .
C C12 0.6706(2) 0.4355(2) 0.43611(13) 0.0366(4) Uani d 1 . .
H H12 0.6103 0.3890 0.3821 0.044 Uiso calc 1 . .
C C13 0.7725(2) 0.54596(19) 0.42185(14) 0.0373(4) Uani d 1 . .
H H13 0.7803 0.5739 0.3591 0.045 Uiso calc 1 . .
C C14 0.8635(2) 0.61513(19) 0.50232(14) 0.0351(4) Uani d 1 . .
C C15 0.8509(2) 0.5724(2) 0.59521(14) 0.0430(5) Uani d 1 . .
H H15 0.9124 0.6180 0.6490 0.052 Uiso calc 1 . .
C C16 0.7477(2) 0.4627(2) 0.60857(14) 0.0408(5) Uani d 1 . .
H H16 0.7394 0.4355 0.6715 0.049 Uiso calc 1 . .
O O14 0.96866(16) 0.72487(15) 0.49739(10) 0.0466(4) Uani d 1 . .
C C17 0.9800(2) 0.7763(2) 0.40407(16) 0.0456(5) Uani d 1 . .
H H17A 0.8869 0.8110 0.3832 0.055 Uiso calc 1 . .
H H17B 0.9987 0.7023 0.3548 0.055 Uiso calc 1 . .
C C18 1.1030(2) 0.8878(2) 0.41364(16) 0.0445(5) Uani d 1 . .
C C19 1.2031(3) 0.9760(2) 0.41795(18) 0.0541(6) Uani d 1 . .
H H19 1.2825 1.0460 0.4214 0.065 Uiso calc 1 . .
N N31 0.32759(17) 0.10603(16) 0.91019(11) 0.0359(4) Uani d 1 . .
N N32 0.23589(18) -0.00607(17) 0.86251(12) 0.0387(4) Uani d 1 . .
C C33 0.2648(2) -0.00897(19) 0.76832(14) 0.0350(4) Uani d 1 . .
C C34 0.37180(19) 0.10233(19) 0.75252(13) 0.0324(4) Uani d 1 . .
C C35 0.4074(2) 0.17216(19) 0.84574(13) 0.0333(4) Uani d 1 . .
C C311 0.3251(2) 0.14030(19) 1.01431(14) 0.0376(4) Uani d 1 . .
C C312 0.4578(3) 0.1772(2) 1.07284(16) 0.0498(5) Uani d 1 . .
H H312 0.5492 0.1809 1.0449 0.060 Uiso calc 1 . .
C C313 0.4527(3) 0.2086(3) 1.17386(18) 0.0639(7) Uani d 1 . .
H H313 0.5415 0.2351 1.2136 0.077 Uiso calc 1 . .
C C314 0.3191(4) 0.2013(3) 1.21603(18) 0.0660(7) Uani d 1 . .
H H314 0.3172 0.2223 1.2840 0.079 Uiso calc 1 . .
C C315 0.1875(3) 0.1625(3) 1.15721(19) 0.0633(7) Uani d 1 . .
H H315 0.0966 0.1564 1.1858 0.076 Uiso calc 1 . .
C C316 0.1892(3) 0.1326(2) 1.05553(16) 0.0478(5) Uani d 1 . .
H H316 0.1001 0.1077 1.0158 0.057 Uiso calc 1 . .
C C331 0.1866(3) -0.1197(2) 0.69277(16) 0.0485(5) Uani d 1 . .
H H33A 0.1505 -0.1984 0.7248 0.073 Uiso calc 1 . .
H H33B 0.2555 -0.1473 0.6458 0.073 Uiso calc 1 . .
H H33C 0.1037 -0.0845 0.6591 0.073 Uiso calc 1 . .
O O351 0.48920(15) 0.29585(13) 0.87828(10) 0.0397(3) Uani d 1 . .
C C351 0.6443(2) 0.31066(19) 0.87288(13) 0.0335(4) Uani d 1 . .
C C352 0.7128(2) 0.4453(2) 0.89176(16) 0.0431(5) Uani d 1 . .
H H352 0.6565 0.5182 0.9075 0.052 Uiso calc 1 . .
C C353 0.8669(2) 0.4705(2) 0.88698(16) 0.0460(5) Uani d 1 . .
H H353 0.9148 0.5607 0.8994 0.055 Uiso calc 1 . .
C C354 0.9481(2) 0.3613(2) 0.86373(14) 0.0415(5) Uani d 1 . .
Cl Cl54 1.14061(6) 0.39375(8) 0.85575(5) 0.0630(2) Uani d 1 . .
C C355 0.8803(2) 0.2275(2) 0.84574(16) 0.0458(5) Uani d 1 . .
H H355 0.9369 0.1547 0.8305 0.055 Uiso calc 1 . .
C C356 0.7260(2) 0.2015(2) 0.85043(16) 0.0422(5) Uani d 1 . .
H H356 0.6785 0.1112 0.8385 0.051 Uiso calc 1 . .

loop_
_atom_site_aniso_label
_atom_site_aniso_U_11
_atom_site_aniso_U_22
_atom_site_aniso_U_33
_atom_site_aniso_U_12
_atom_site_aniso_U_13
_atom_site_aniso_U_23
C1 0.0323(9) 0.0385(10) 0.0340(9) -0.0033(7) 0.0052(7) 0.0035(8)
O1 0.0583(9) 0.0560(9) 0.0383(8) -0.0266(7) 0.0049(7) 0.0008(7)
C2 0.0375(10) 0.0407(10) 0.0334(9) -0.0029(8) 0.0059(7) 0.0046(8)
C3 0.0340(9) 0.0396(10) 0.0338(9) -0.0022(8) 0.0067(7) 0.0042(8)
C11 0.0306(9) 0.0326(9) 0.0323(9) -0.0010(7) 0.0053(7) 0.0020(7)
C12 0.0371(10) 0.0393(10) 0.0307(9) -0.0050(8) 0.0015(7) 0.0014(7)
C13 0.0399(10) 0.0376(10) 0.0339(9) -0.0031(8) 0.0041(8) 0.0074(8)
C14 0.0329(9) 0.0306(9) 0.0401(10) -0.0043(7) 0.0071(7) 0.0002(7)
C15 0.0430(11) 0.0469(11) 0.0332(10) -0.0121(9) 0.0010(8) -0.0040(8)
C16 0.0433(11) 0.0464(11) 0.0300(9) -0.0092(9) 0.0050(8) 0.0045(8)
O14 0.0492(8) 0.0414(8) 0.0439(8) -0.0179(6) 0.0045(6) 0.0028(6)
C17 0.0423(11) 0.0432(11) 0.0492(12) -0.0097(9) 0.0002(9) 0.0125(9)
C18 0.0425(11) 0.0422(11) 0.0486(12) -0.0027(9) 0.0061(9) 0.0095(9)
C19 0.0508(13) 0.0523(13) 0.0564(13) -0.0144(10) 0.0057(10) 0.0119(10)
N31 0.0378(8) 0.0370(8) 0.0320(8) -0.0017(7) 0.0059(6) 0.0035(6)
N32 0.0384(8) 0.0393(9) 0.0370(8) -0.0047(7) 0.0066(7) 0.0040(7)
C33 0.0336(9) 0.0352(9) 0.0357(9) -0.0014(7) 0.0045(7) 0.0059(7)
C34 0.0305(8) 0.0340(9) 0.0330(9) 0.0010(7) 0.0051(7) 0.0062(7)
C35 0.0306(9) 0.0330(9) 0.0359(9) 0.0003(7) 0.0046(7) 0.0033(7)
C311 0.0488(11) 0.0342(9) 0.0317(9) 0.0091(8) 0.0076(8) 0.0055(7)
C312 0.0551(13) 0.0560(13) 0.0395(11) 0.0168(10) 0.0017(9) 0.0015(9)
C313 0.0885(19) 0.0621(15) 0.0411(12) 0.0254(14) -0.0089(12) -0.0017(11)
C314 0.111(2) 0.0559(15) 0.0355(12) 0.0270(15) 0.0143(14) 0.0046(10)
C315 0.0897(19) 0.0548(14) 0.0540(14) 0.0181(13) 0.0390(14) 0.0136(11)
C316 0.0553(13) 0.0459(12) 0.0455(12) 0.0062(10) 0.0177(10) 0.0104(9)
C331 0.0481(12) 0.0482(12) 0.0439(11) -0.0120(9) 0.0045(9) -0.0027(9)
O351 0.0352(7) 0.0334(7) 0.0484(8) -0.0014(5) 0.0065(6) -0.0024(6)
C351 0.0350(9) 0.0334(9) 0.0314(9) 0.0010(7) 0.0026(7) 0.0027(7)
C352 0.0432(11) 0.0320(10) 0.0518(12) 0.0024(8) 0.0019(9) -0.0028(8)
C353 0.0460(11) 0.0387(11) 0.0490(12) -0.0073(9) -0.0020(9) 0.0009(9)
C354 0.0363(10) 0.0530(12) 0.0333(10) 0.0000(9) 0.0001(8) 0.0024(8)
Cl54 0.0371(3) 0.0877(5) 0.0605(4) -0.0021(3) 0.0037(2) 0.0001(3)
C355 0.0422(11) 0.0451(11) 0.0500(12) 0.0100(9) 0.0022(9) 0.0000(9)
C356 0.0428(11) 0.0324(10) 0.0494(11) 0.0010(8) 0.0022(9) 0.0002(8)

loop_
_atom_type_symbol
_atom_type_description
_atom_type_scat_dispersion_real
_atom_type_scat_dispersion_imag
_atom_type_scat_source
C C 0.0033 0.0016 'International Tables Vol C Tables 4.2.6.8 and 6.1.1.4'
H H 0.0000 0.0000 'International Tables Vol C Tables 4.2.6.8 and 6.1.1.4'
N N 0.0061 0.0033 'International Tables Vol C Tables 4.2.6.8 and 6.1.1.4'
O O 0.0106 0.0060 'International Tables Vol C Tables 4.2.6.8 and 6.1.1.4'
Cl Cl 0.1484 0.1585 'International Tables Vol C Tables 4.2.6.8 and 6.1.1.4'

loop_
_geom_angle_atom_site_label_1
_geom_angle_atom_site_label_2
_geom_angle_atom_site_label_3
_geom_angle_site_symmetry_1
_geom_angle_site_symmetry_3
_geom_angle
_geom_angle_publ_flag
O1 C1 C2 . . 121.66(17) ?
O1 C1 C11 . . 120.01(16) ?
C2 C1 C11 . . 118.32(16) ?
C3 C2 C1 . . 122.56(18) ?
C3 C2 H2 . . 118.7 ?
C1 C2 H2 . . 118.7 ?
C2 C3 C34 . . 126.73(18) ?
C2 C3 H3 . . 116.6 ?
C34 C3 H3 . . 116.6 ?
C12 C11 C16 . . 118.11(16) ?
C12 C11 C1 . . 119.13(16) ?
C16 C11 C1 . . 122.75(16) ?
C13 C12 C11 . . 121.74(17) ?
C13 C12 H12 . . 119.1 ?
C11 C12 H12 . . 119.1 ?
C12 C13 C14 . . 119.29(17) ?
C12 C13 H13 . . 120.4 ?
C14 C13 H13 . . 120.4 ?
O14 C14 C15 . . 115.58(16) ?
O14 C14 C13 . . 124.66(17) ?
C15 C14 C13 . . 119.77(16) ?
C16 C15 C14 . . 120.34(17) ?
C16 C15 H15 . . 119.8 ?
C14 C15 H15 . . 119.8 ?
C15 C16 C11 . . 120.75(17) ?
C15 C16 H16 . . 119.6 ?
C11 C16 H16 . . 119.6 ?
C14 O14 C17 . . 117.27(15) ?
O14 C17 C18 . . 108.51(17) ?
O14 C17 H17A . . 110.0 ?
C18 C17 H17A . . 110.0 ?
O14 C17 H17B . . 110.0 ?
C18 C17 H17B . . 110.0 ?
H17A C17 H17B . . 108.4 ?
C19 C18 C17 . . 177.6(2) ?
C18 C19 H19 . . 180.0 ?
C35 N31 N32 . . 110.96(15) ?
C35 N31 C311 . . 129.06(16) ?
N32 N31 C311 . . 119.96(15) ?
C33 N32 N31 . . 104.91(14) ?
N32 C33 C34 . . 112.02(16) ?
N32 C33 C331 . . 120.58(17) ?
C34 C33 C331 . . 127.39(17) ?
C35 C34 C33 . . 103.56(15) ?
C35 C34 C3 . . 130.35(17) ?
C33 C34 C3 . . 126.06(17) ?
N31 C35 O351 . . 118.65(16) ?
N31 C35 C34 . . 108.52(15) ?
O351 C35 C34 . . 132.30(16) ?
C316 C311 C312 . . 120.78(19) ?
C316 C311 N31 . . 119.17(19) ?
C312 C311 N31 . . 120.03(18) ?
C311 C312 C313 . . 119.0(2) ?
C311 C312 H312 . . 120.5 ?
C313 C312 H312 . . 120.5 ?
C314 C313 C312 . . 121.0(3) ?
C314 C313 H313 . . 119.5 ?
C312 C313 H313 . . 119.5 ?
C313 C314 C315 . . 119.5(2) ?
C313 C314 H314 . . 120.2 ?
C315 C314 H314 . . 120.2 ?
C314 C315 C316 . . 120.6(2) ?
C314 C315 H315 . . 119.7 ?
C316 C315 H315 . . 119.7 ?
C311 C316 C315 . . 119.0(2) ?
C311 C316 H316 . . 120.5 ?
C315 C316 H316 . . 120.5 ?
C33 C331 H33A . . 109.5 ?
C33 C331 H33B . . 109.5 ?
H33A C331 H33B . . 109.5 ?
C33 C331 H33C . . 109.5 ?
H33A C331 H33C . . 109.5 ?
H33B C331 H33C . . 109.5 ?
C35 O351 C351 . . 119.84(14) ?
C356 C351 C352 . . 121.22(18) ?
C356 C351 O351 . . 123.80(16) ?
C352 C351 O351 . . 114.98(16) ?
C351 C352 C353 . . 119.14(19) ?
C351 C352 H352 . . 120.4 ?
C353 C352 H352 . . 120.4 ?
C354 C353 C352 . . 119.52(19) ?
C354 C353 H353 . . 120.2 ?
C352 C353 H353 . . 120.2 ?
C355 C354 C353 . . 121.34(19) ?
C355 C354 Cl54 . . 119.29(17) ?
C353 C354 Cl54 . . 119.37(16) ?
C354 C355 C356 . . 119.44(19) ?
C354 C355 H355 . . 120.3 ?
C356 C355 H355 . . 120.3 ?
C351 C356 C355 . . 119.34(18) ?
C351 C356 H356 . . 120.3 ?
C355 C356 H356 . . 120.3 ?

loop_
_geom_bond_atom_site_label_1
_geom_bond_atom_site_label_2
_geom_bond_site_symmetry_2
_geom_bond_distance
_geom_bond_publ_flag
C1 O1 . 1.229(2) ?
C1 C2 . 1.474(3) ?
C1 C11 . 1.483(2) ?
C2 C3 . 1.327(3) ?
C2 H2 . 0.9300 ?
C3 C34 . 1.452(2) ?
C3 H3 . 0.9300 ?
C11 C12 . 1.385(3) ?
C11 C16 . 1.394(3) ?
C12 C13 . 1.378(3) ?
C12 H12 . 0.9300 ?
C13 C14 . 1.390(3) ?
C13 H13 . 0.9300 ?
C14 O14 . 1.362(2) ?
C14 C15 . 1.382(3) ?
C15 C16 . 1.376(3) ?
C15 H15 . 0.9300 ?
C16 H16 . 0.9300 ?
O14 C17 . 1.421(2) ?
C17 C18 . 1.456(3) ?
C17 H17A . 0.9700 ?
C17 H17B . 0.9700 ?
C18 C19 . 1.172(3) ?
C19 H19 . 0.9300 ?
N31 C35 . 1.347(2) ?
N31 N32 . 1.373(2) ?
N31 C311 . 1.427(2) ?
N32 C33 . 1.327(2) ?
C33 C34 . 1.418(2) ?
C33 C331 . 1.493(3) ?
C34 C35 . 1.378(3) ?
C35 O351 . 1.360(2) ?
C311 C316 . 1.380(3) ?
C311 C312 . 1.380(3) ?
C312 C313 . 1.385(3) ?
C312 H312 . 0.9300 ?
C313 C314 . 1.367(4) ?
C313 H313 . 0.9300 ?
C314 C315 . 1.377(4) ?
C314 H314 . 0.9300 ?
C315 C316 . 1.389(3) ?
C315 H315 . 0.9300 ?
C316 H316 . 0.9300 ?
C331 H33A . 0.9600 ?
C331 H33B . 0.9600 ?
C331 H33C . 0.9600 ?
O351 C351 . 1.396(2) ?
C351 C356 . 1.375(3) ?
C351 C352 . 1.380(3) ?
C352 C353 . 1.391(3) ?
C352 H352 . 0.9300 ?
C353 C354 . 1.374(3) ?
C353 H353 . 0.9300 ?
C354 C355 . 1.370(3) ?
C354 Cl54 . 1.741(2) ?
C355 C356 . 1.393(3) ?
C355 H355 . 0.9300 ?
C356 H356 . 0.9300 ?

loop_
_geom_hbond_atom_site_label_D
_geom_hbond_atom_site_label_H
_geom_hbond_atom_site_label_A
_geom_hbond_site_symmetry_A
_geom_hbond_distance_DH
_geom_hbond_distance_HA
_geom_hbond_distance_DA
_geom_hbond_angle_DHA
_geom_hbond_publ_flag
C19 H19 O1 1_665 0.93 2.25 3.161(3) 165 no
C16 H16 Cg2 . 0.93 2.98 3.882(2) 165 no
C356 H356 Cg1 2_657 0.93 2.88 3.685(2) 146 no

loop_
_geom_torsion_atom_site_label_1
_geom_torsion_atom_site_label_2
_geom_torsion_atom_site_label_3
_geom_torsion_atom_site_label_4
_geom_torsion_site_symmetry_1
_geom_torsion_site_symmetry_2
_geom_torsion_site_symmetry_3
_geom_torsion_site_symmetry_4
_geom_torsion
_geom_torsion_publ_flag
O1 C1 C2 C3 . . . . 13.1(3) ?
C11 C1 C2 C3 . . . . -168.12(19) ?
C1 C2 C3 C34 . . . . -179.02(18) ?
O1 C1 C11 C12 . . . . 15.4(3) ?
C2 C1 C11 C12 . . . . -163.41(18) ?
O1 C1 C11 C16 . . . . -163.3(2) ?
C2 C1 C11 C16 . . . . 17.9(3) ?
C16 C11 C12 C13 . . . . -0.4(3) ?
C1 C11 C12 C13 . . . . -179.10(18) ?
C11 C12 C13 C14 . . . . 0.4(3) ?
C12 C13 C14 O14 . . . . 179.64(18) ?
C12 C13 C14 C15 . . . . 0.1(3) ?
O14 C14 C15 C16 . . . . 179.76(19) ?
C13 C14 C15 C16 . . . . -0.6(3) ?
C14 C15 C16 C11 . . . . 0.7(3) ?
C12 C11 C16 C15 . . . . -0.2(3) ?
C1 C11 C16 C15 . . . . 178.48(19) ?
C15 C14 O14 C17 . . . . -176.97(19) ?
C13 C14 O14 C17 . . . . 3.5(3) ?
C14 O14 C17 C18 . . . . -177.14(18) ?
C35 N31 N32 C33 . . . . 1.7(2) ?
C311 N31 N32 C33 . . . . 179.86(16) ?
N31 N32 C33 C34 . . . . -1.6(2) ?
N31 N32 C33 C331 . . . . 179.10(18) ?
N32 C33 C34 C35 . . . . 0.9(2) ?
C331 C33 C34 C35 . . . . -179.9(2) ?
N32 C33 C34 C3 . . . . -177.16(18) ?
C331 C33 C34 C3 . . . . 2.1(3) ?
C2 C3 C34 C35 . . . . -11.4(3) ?
C2 C3 C34 C33 . . . . 166.1(2) ?
N32 N31 C35 O351 . . . . 171.48(15) ?
C311 N31 C35 O351 . . . . -6.4(3) ?
N32 N31 C35 C34 . . . . -1.2(2) ?
C311 N31 C35 C34 . . . . -179.14(18) ?
C33 C34 C35 N31 . . . . 0.2(2) ?
C3 C34 C35 N31 . . . . 178.15(19) ?
C33 C34 C35 O351 . . . . -171.11(19) ?
C3 C34 C35 O351 . . . . 6.8(3) ?
C35 N31 C311 C316 . . . . 136.4(2) ?
N32 N31 C311 C316 . . . . -41.4(3) ?
C35 N31 C311 C312 . . . . -45.3(3) ?
N32 N31 C311 C312 . . . . 137.0(2) ?
C316 C311 C312 C313 . . . . -1.0(3) ?
N31 C311 C312 C313 . . . . -179.3(2) ?
C311 C312 C313 C314 . . . . 1.1(4) ?
C312 C313 C314 C315 . . . . -0.2(4) ?
C313 C314 C315 C316 . . . . -0.8(4) ?
C312 C311 C316 C315 . . . . 0.0(3) ?
N31 C311 C316 C315 . . . . 178.35(19) ?
C314 C315 C316 C311 . . . . 0.9(3) ?
N31 C35 O351 C351 . . . . 120.05(18) ?
C34 C35 O351 C351 . . . . -69.3(3) ?
C35 O351 C351 C356 . . . . -10.4(3) ?
C35 O351 C351 C352 . . . . 169.43(17) ?
C356 C351 C352 C353 . . . . 0.6(3) ?
O351 C351 C352 C353 . . . . -179.26(18) ?
C351 C352 C353 C354 . . . . -0.1(3) ?
C352 C353 C354 C355 . . . . -0.4(3) ?
C352 C353 C354 Cl54 . . . . 178.92(16) ?
C353 C354 C355 C356 . . . . 0.4(3) ?
Cl54 C354 C355 C356 . . . . -178.93(16) ?
C352 C351 C356 C355 . . . . -0.6(3) ?
O351 C351 C356 C355 . . . . 179.23(18) ?
C354 C355 C356 C351 . . . . 0.1(3) ?

_cod_database_fobs_code 2243365
